data_4075271
loop_
_publ_author_name
'Viciano, M\'onica'
'Mas-Marz\'a, Elena'
'Sana\'u, Mercedes'
'Peris, Eduardo'

_publ_section_title
;
 Synthesis and Reactivity of New Complexes of Rhodium and Iridium with
 Bis(dichloroimidazolylidene) Ligands. Electronic and Catalytic
 Implications of the Introduction of the Chloro Substituents in the NHC
 Rings
;
_journal_issue 12
_journal_name_full Organometallics
_journal_page_first 3063
_journal_paper_doi 10.1021/om060174a
_journal_volume 25
_journal_year 2006
_chemical_formula_sum 'C20 H26 Cl6 F6 N4 P Rh'
_chemical_formula_weight 783.03
_chemical_name_systematic
; 
 ? 
;
_space_group_IT_number 14
_symmetry_cell_setting monoclinic
_symmetry_space_group_name_Hall '-P 2ybc'
_symmetry_space_group_name_H-M 'P 1 21/c 1'
_atom_sites_solution_hydrogens geom
_atom_sites_solution_primary direct
_atom_sites_solution_secondary difmap
_audit_creation_method SHELXL-97
_cell_angle_alpha 90.00
_cell_angle_beta 95.590(2)
_cell_angle_gamma 90.00
_cell_formula_units_Z 4
_cell_length_a 9.8933(9)
_cell_length_b 22.248(2)
_cell_length_c 13.1699(12)
_cell_measurement_temperature 273(2)
_cell_volume 2885.0(5)
_computing_structure_refinement 'SHELXL-97 (Sheldrick, 1997)'
_computing_structure_solution 'SHELXS-97 (Sheldrick, 1990)'
_diffrn_ambient_temperature 273(2)
_diffrn_measured_fraction_theta_full 0.963
_diffrn_measured_fraction_theta_max 0.963
_diffrn_radiation_monochromator graphite
_diffrn_radiation_source 'fine-focus sealed tube'
_diffrn_radiation_type MoK\a
_diffrn_radiation_wavelength 0.71073
_diffrn_reflns_av_R_equivalents 0.0700
_diffrn_reflns_av_sigmaI/netI 0.0970
_diffrn_reflns_limit_h_max 13
_diffrn_reflns_limit_h_min -12
_diffrn_reflns_limit_k_max 31
_diffrn_reflns_limit_k_min -31
_diffrn_reflns_limit_l_max 18
_diffrn_reflns_limit_l_min -15
_diffrn_reflns_number 22550
_diffrn_reflns_theta_full 30.48
_diffrn_reflns_theta_max 30.48
_diffrn_reflns_theta_min 1.80
_exptl_absorpt_coefficient_mu 1.262
_exptl_absorpt_correction_type sadabs
_exptl_crystal_colour yellow
_exptl_crystal_density_diffrn 1.803
_exptl_crystal_density_method 'not measured'
_exptl_crystal_description prismatic
_exptl_crystal_F_000 1560
_exptl_crystal_size_max 0.28
_exptl_crystal_size_mid 0.26
_exptl_crystal_size_min 0.20
_refine_diff_density_max 1.628
_refine_diff_density_min -1.428
_refine_diff_density_rms 0.160
_refine_ls_extinction_method none
_refine_ls_goodness_of_fit_ref 1.029
_refine_ls_hydrogen_treatment mixed
_refine_ls_matrix_type full
_refine_ls_number_parameters 344
_refine_ls_number_reflns 8455
_refine_ls_number_restraints 0
_refine_ls_restrained_S_all 1.029
_refine_ls_R_factor_all 0.1321
_refine_ls_R_factor_gt 0.0659
_refine_ls_shift/su_max 0.008
_refine_ls_shift/su_mean 0.000
_refine_ls_structure_factor_coef Fsqd
_refine_ls_weighting_details 'calc w=1/[\s^2^(Fo^2^)+(0.1141P)^2^+1.8829P] where P=(Fo^2^+2Fc^2^)/3'
_refine_ls_weighting_scheme calc
_refine_ls_wR_factor_gt 0.1766
_refine_ls_wR_factor_ref 0.2123
_reflns_number_gt 4870
_reflns_number_total 8455
_reflns_threshold_expression >2sigma(I)
_cod_data_source_file om060174asi20060404_100058.cif
_cod_data_source_block compound_3
_cod_depositor_comments
;
The following automatic conversions were performed:

'_symmetry_cell_setting' value 'Monoclinic' changed to 'monoclinic'
according to /home/saulius/struct/CIF-dictionaries/cif_core.dic
dictionary named 'cif_core.dic' version 2.4.1 from 2010-06-29.

Automatic conversion script
Id: cif_fix_values 1715 2011-07-08 13:25:40Z adriana 
;
_cod_original_sg_symbol_H-M P2(1)/c
_cod_database_code 4075271

loop_
_symmetry_equiv_pos_as_xyz
'x, y, z'
'-x, y+1/2, -z+1/2'
'-x, -y, -z'
'x, -y-1/2, z-1/2'

loop_
_atom_site_label
_atom_site_type_symbol
_atom_site_fract_x
_atom_site_fract_y
_atom_site_fract_z
_atom_site_U_iso_or_equiv
_atom_site_adp_type
_atom_site_occupancy
_atom_site_symmetry_multiplicity
_atom_site_calc_flag
_atom_site_refinement_flags
Rh1 Rh 0.99737(4) 0.276340(18) 0.37031(3) 0.02688(14) Uani 1 1 d .
C1 C 0.9464(5) 0.3462(2) 0.4606(4) 0.0275(11) Uani 1 1 d .
N1 N 1.0242(5) 0.3795(2) 0.5275(3) 0.0324(10) Uani 1 1 d .
Cl1 Cl 1.0159(2) 0.47726(8) 0.65121(14) 0.0612(5) Uani 1 1 d .
N2 N 0.8208(5) 0.3716(2) 0.4546(3) 0.0330(10) Uani 1 1 d .
P2 P 0.50328(16) 0.73435(9) 0.39611(14) 0.0433(4) Uani 1 1 d .
F2 F 0.4798(9) 0.8025(4) 0.4107(9) 0.185(5) Uani 1 1 d .
Cl2 Cl 0.6842(2) 0.46428(9) 0.53513(18) 0.0687(6) Uani 1 1 d .
C2 C 1.1702(6) 0.3699(3) 0.5561(5) 0.0433(15) Uani 1 1 d .
H2A H 1.1999 0.3352 0.5209 0.065 Uiso 1 1 calc R
H2B H 1.1857 0.3635 0.6284 0.065 Uiso 1 1 calc R
H2C H 1.2200 0.4045 0.5376 0.065 Uiso 1 1 calc R
Cl3 Cl 0.88065(19) 0.47100(7) 0.08954(13) 0.0507(4) Uani 1 1 d .
N3 N 0.9238(4) 0.3733(2) 0.2128(3) 0.0280(9) Uani 1 1 d .
C3 C 0.9483(7) 0.4261(3) 0.5645(4) 0.0374(13) Uani 1 1 d .
F3 F 0.3540(6) 0.7206(4) 0.4076(8) 0.179(5) Uani 1 1 d .
Cl4 Cl 1.23379(18) 0.46762(8) 0.15136(14) 0.0536(5) Uani 1 1 d .
N4 N 1.1415(4) 0.3721(2) 0.2520(3) 0.0307(10) Uani 1 1 d .
C4 C 0.8222(7) 0.4215(3) 0.5191(5) 0.0388(14) Uani 1 1 d .
F4 F 0.5496(8) 0.7199(5) 0.5080(5) 0.164(4) Uani 1 1 d .
C5 C 0.7038(6) 0.3525(3) 0.3856(5) 0.0387(13) Uani 1 1 d .
H5A H 0.6215 0.3611 0.4175 0.046 Uiso 1 1 calc R
H5B H 0.7085 0.3094 0.3761 0.046 Uiso 1 1 calc R
F5 F 0.6556(6) 0.7510(5) 0.3910(8) 0.162(4) Uani 1 1 d .
Cl5 Cl 0.5794(3) 0.53837(13) 0.2730(3) 0.1195(12) Uani 1 1 d .
C6 C 0.6940(6) 0.3829(3) 0.2810(5) 0.0395(13) Uani 1 1 d .
H6A H 0.7204 0.4247 0.2906 0.047 Uiso 1 1 calc R
H6B H 0.5996 0.3824 0.2529 0.047 Uiso 1 1 calc R
F6 F 0.4524(9) 0.7485(5) 0.2828(5) 0.150(3) Uani 1 1 d .
Cl6 Cl 0.4880(4) 0.56745(18) 0.0649(3) 0.1254(12) Uani 1 1 d .
C7 C 0.7802(5) 0.3552(3) 0.2014(4) 0.0339(12) Uani 1 1 d .
H7A H 0.7753 0.3118 0.2062 0.041 Uiso 1 1 calc R
H7B H 0.7408 0.3666 0.1338 0.041 Uiso 1 1 calc R
F7 F 0.5348(11) 0.6726(4) 0.3748(11) 0.270(9) Uani 1 1 d .
C8 C 0.9775(6) 0.4219(2) 0.1639(4) 0.0296(11) Uani 1 1 d .
C9 C 1.1118(6) 0.4207(3) 0.1873(4) 0.0332(12) Uani 1 1 d .
C10 C 1.0249(6) 0.3425(2) 0.2687(4) 0.0292(11) Uani 1 1 d .
C011 C 1.2769(6) 0.3555(3) 0.2969(5) 0.0454(15) Uani 1 1 d .
H01A H 1.2715 0.3196 0.3367 0.068 Uiso 1 1 calc R
H01B H 1.3137 0.3875 0.3400 0.068 Uiso 1 1 calc R
H01C H 1.3347 0.3485 0.2437 0.068 Uiso 1 1 calc R
C11 C 0.8140(7) 0.1699(3) 0.3930(5) 0.0446(15) Uani 1 1 d .
H11A H 0.7287 0.1897 0.3714 0.054 Uiso 1 1 calc R
H11B H 0.7932 0.1337 0.4295 0.054 Uiso 1 1 calc R
C12 C 0.8832(7) 0.1518(3) 0.2972(5) 0.0467(16) Uani 1 1 d .
H12A H 0.9410 0.1172 0.3134 0.056 Uiso 1 1 calc R
H12B H 0.8140 0.1401 0.2437 0.056 Uiso 1 1 calc R
C13 C 0.9686(7) 0.2025(3) 0.2579(4) 0.0377(13) Uani 1 1 d .
H13A H 0.9387 0.2156 0.1883 0.045 Uiso 1 1 calc R
C14 C 1.1070(7) 0.2100(3) 0.2859(4) 0.0372(13) Uani 1 1 d .
H14A H 1.1566 0.2275 0.2321 0.045 Uiso 1 1 calc R
C15 C 0.8982(7) 0.2110(2) 0.4657(4) 0.0352(13) Uani 1 1 d .
H15A H 0.8474 0.2295 0.5178 0.042 Uiso 1 1 calc R
C16 C 1.0373(7) 0.2076(3) 0.4924(4) 0.0398(14) Uani 1 1 d .
H16A H 1.0668 0.2243 0.5598 0.048 Uiso 1 1 calc R
C17 C 1.1278(7) 0.1576(3) 0.4588(5) 0.0445(15) Uani 1 1 d .
H17A H 1.0739 0.1214 0.4479 0.053 Uiso 1 1 calc R
H17B H 1.1985 0.1496 0.5134 0.053 Uiso 1 1 calc R
C18 C 1.1943(7) 0.1719(3) 0.3613(5) 0.0456(15) Uani 1 1 d .
H18A H 1.2793 0.1927 0.3797 0.055 Uiso 1 1 calc R
H18B H 1.2152 0.1344 0.3286 0.055 Uiso 1 1 calc R
C25 C 0.4889(9) 0.5882(4) 0.1895(8) 0.085(3) Uani 1 1 d .
H25A H 0.3960 0.5906 0.2069 0.102 Uiso 1 1 calc R
H25B H 0.5288 0.6279 0.1983 0.102 Uiso 1 1 calc R

loop_
_atom_site_aniso_label
_atom_site_aniso_U_11
_atom_site_aniso_U_22
_atom_site_aniso_U_33
_atom_site_aniso_U_23
_atom_site_aniso_U_13
_atom_site_aniso_U_12
Rh1 0.0289(2) 0.0271(2) 0.0260(2) 0.00138(17) 0.01001(15) 0.00290(17)
C1 0.028(3) 0.028(3) 0.027(3) 0.002(2) 0.007(2) 0.002(2)
N1 0.039(3) 0.030(2) 0.029(2) 0.0009(19) 0.007(2) -0.001(2)
Cl1 0.0913(15) 0.0472(9) 0.0467(10) -0.0174(8) 0.0149(10) -0.0161(9)
N2 0.030(2) 0.036(2) 0.036(3) 0.000(2) 0.017(2) 0.003(2)
P2 0.0266(8) 0.0570(10) 0.0476(10) 0.0094(8) 0.0095(7) 0.0083(7)
F2 0.145(7) 0.102(6) 0.288(12) -0.055(7) -0.082(7) 0.050(5)
Cl2 0.0624(12) 0.0581(11) 0.0911(15) -0.0127(10) 0.0349(11) 0.0208(9)
C2 0.040(4) 0.049(4) 0.040(3) 0.000(3) 0.000(3) 0.002(3)
Cl3 0.0595(11) 0.0450(9) 0.0457(9) 0.0152(7) -0.0052(8) -0.0005(7)
N3 0.025(2) 0.033(2) 0.027(2) 0.0042(19) 0.0060(18) -0.0001(18)
C3 0.048(4) 0.031(3) 0.034(3) -0.002(2) 0.014(3) 0.000(3)
F3 0.046(4) 0.281(12) 0.210(9) 0.146(8) 0.012(5) -0.010(5)
Cl4 0.0518(10) 0.0551(10) 0.0555(10) 0.0073(8) 0.0131(8) -0.0257(8)
N4 0.025(2) 0.037(2) 0.032(2) 0.000(2) 0.0116(18) 0.0001(19)
C4 0.049(4) 0.033(3) 0.037(3) -0.001(2) 0.021(3) 0.004(3)
F4 0.106(6) 0.298(13) 0.082(5) 0.076(6) -0.016(4) -0.044(6)
C5 0.024(3) 0.045(3) 0.049(4) 0.000(3) 0.014(2) -0.004(2)
F5 0.045(3) 0.198(8) 0.248(11) 0.099(8) 0.039(5) 0.007(4)
Cl5 0.082(2) 0.0805(18) 0.192(4) -0.003(2) -0.006(2) 0.0295(15)
C6 0.022(3) 0.048(3) 0.049(4) -0.002(3) 0.009(2) 0.002(2)
F6 0.162(8) 0.213(8) 0.076(5) 0.028(5) 0.013(5) 0.041(7)
Cl6 0.105(2) 0.141(3) 0.134(3) -0.032(2) 0.033(2) 0.000(2)
C7 0.027(3) 0.038(3) 0.037(3) -0.001(2) 0.002(2) 0.000(2)
F7 0.207(11) 0.143(8) 0.424(19) -0.151(10) -0.155(12) 0.112(8)
C8 0.039(3) 0.025(2) 0.025(2) 0.000(2) 0.006(2) -0.003(2)
C9 0.035(3) 0.034(3) 0.032(3) -0.002(2) 0.011(2) -0.010(2)
C10 0.030(3) 0.028(3) 0.032(3) -0.004(2) 0.012(2) 0.000(2)
C011 0.025(3) 0.059(4) 0.054(4) 0.004(3) 0.006(3) 0.005(3)
C11 0.049(4) 0.040(3) 0.047(4) 0.003(3) 0.015(3) -0.012(3)
C12 0.054(4) 0.037(3) 0.050(4) -0.004(3) 0.008(3) -0.003(3)
C13 0.050(4) 0.038(3) 0.025(3) -0.007(2) 0.008(3) 0.006(3)
C14 0.045(3) 0.039(3) 0.030(3) 0.000(2) 0.016(3) 0.006(3)
C15 0.049(4) 0.032(3) 0.028(3) 0.006(2) 0.017(2) 0.000(2)
C16 0.053(4) 0.042(3) 0.026(3) 0.007(2) 0.009(3) 0.007(3)
C17 0.051(4) 0.043(3) 0.039(3) 0.009(3) 0.002(3) 0.013(3)
C18 0.046(4) 0.045(3) 0.049(4) 0.003(3) 0.016(3) 0.015(3)
C25 0.056(5) 0.064(5) 0.131(9) -0.014(6) -0.011(5) 0.000(4)

loop_
_atom_type_symbol
_atom_type_description
_atom_type_scat_dispersion_real
_atom_type_scat_dispersion_imag
_atom_type_scat_source
C C 0.0033 0.0016 'International Tables Vol C Tables 4.2.6.8 and 6.1.1.4'
H H 0.0000 0.0000 'International Tables Vol C Tables 4.2.6.8 and 6.1.1.4'
N N 0.0061 0.0033 'International Tables Vol C Tables 4.2.6.8 and 6.1.1.4'
F F 0.0171 0.0103 'International Tables Vol C Tables 4.2.6.8 and 6.1.1.4'
P P 0.1023 0.0942 'International Tables Vol C Tables 4.2.6.8 and 6.1.1.4'
Rh Rh -1.1178 0.9187 'International Tables Vol C Tables 4.2.6.8 and 6.1.1.4'
Cl Cl 0.1484 0.1585 'International Tables Vol C Tables 4.2.6.8 and 6.1.1.4'

loop_
_geom_angle_atom_site_label_1
_geom_angle_atom_site_label_2
_geom_angle_atom_site_label_3
_geom_angle
C10 Rh1 C1 83.6(2)
C10 Rh1 C14 92.9(2)
C1 Rh1 C14 164.7(2)
C10 Rh1 C15 161.5(2)
C1 Rh1 C15 91.2(2)
C14 Rh1 C15 96.5(2)
C10 Rh1 C13 96.6(2)
C1 Rh1 C13 158.3(2)
C14 Rh1 C13 36.8(2)
C15 Rh1 C13 81.8(2)
C10 Rh1 C16 161.9(2)
C1 Rh1 C16 97.9(2)
C14 Rh1 C16 80.9(2)
C15 Rh1 C16 36.5(2)
C13 Rh1 C16 88.6(2)
N1 C1 N2 105.9(5)
N1 C1 Rh1 130.1(4)
N2 C1 Rh1 123.8(4)
C1 N1 C3 110.3(5)
C1 N1 C2 125.1(5)
C3 N1 C2 124.5(5)
C1 N2 C4 109.8(5)
C1 N2 C5 125.4(5)
C4 N2 C5 124.6(5)
F7 P2 F3 93.3(7)
F7 P2 F4 86.4(6)
F3 P2 F4 93.6(4)
F7 P2 F2 174.0(8)
F3 P2 F2 91.4(6)
F4 P2 F2 96.9(6)
F7 P2 F5 89.4(6)
F3 P2 F5 176.1(6)
F4 P2 F5 83.8(4)
F2 P2 F5 86.0(6)
F7 P2 F6 93.5(7)
F3 P2 F6 84.8(5)
F4 P2 F6 178.5(5)
F2 P2 F6 83.3(6)
F5 P2 F6 97.7(5)
C10 N3 C8 110.3(4)
C10 N3 C7 124.5(4)
C8 N3 C7 125.1(5)
C4 C3 N1 107.3(5)
C4 C3 Cl1 129.9(5)
N1 C3 Cl1 122.8(5)
C10 N4 C9 110.0(5)
C10 N4 C011 124.8(5)
C9 N4 C011 125.2(5)
C3 C4 N2 106.7(5)
C3 C4 Cl2 129.1(5)
N2 C4 Cl2 124.2(5)
N2 C5 C6 114.1(5)
C5 C6 C7 116.4(5)
N3 C7 C6 114.4(5)
C9 C8 N3 107.1(5)
C9 C8 Cl3 129.7(4)
N3 C8 Cl3 123.2(4)
C8 C9 N4 107.6(5)
C8 C9 Cl4 130.0(5)
N4 C9 Cl4 122.4(4)
N4 C10 N3 104.9(4)
N4 C10 Rh1 128.8(4)
N3 C10 Rh1 125.6(4)
C15 C11 C12 114.4(5)
C13 C12 C11 112.9(5)
C14 C13 C12 124.0(6)
C14 C13 Rh1 71.0(3)
C12 C13 Rh1 111.1(4)
C13 C14 C18 126.2(6)
C13 C14 Rh1 72.2(3)
C18 C14 Rh1 108.8(4)
C16 C15 C11 126.7(6)
C16 C15 Rh1 72.4(3)
C11 C15 Rh1 106.6(4)
C15 C16 C17 124.3(6)
C15 C16 Rh1 71.2(3)
C17 C16 Rh1 111.1(4)
C16 C17 C18 113.9(5)
C14 C18 C17 113.8(5)
Cl6 C25 Cl5 112.9(6)

loop_
_geom_bond_atom_site_label_1
_geom_bond_atom_site_label_2
_geom_bond_distance
Rh1 C10 2.026(5)
Rh1 C1 2.050(5)
Rh1 C14 2.198(6)
Rh1 C15 2.212(5)
Rh1 C13 2.212(6)
Rh1 C16 2.227(6)
C1 N1 1.337(7)
C1 N2 1.359(7)
N1 C3 1.395(7)
N1 C2 1.472(8)
Cl1 C3 1.702(6)
N2 C4 1.398(7)
N2 C5 1.463(7)
P2 F7 1.442(8)
P2 F3 1.530(7)
P2 F4 1.534(7)
P2 F2 1.548(8)
P2 F5 1.559(6)
P2 F6 1.560(7)
Cl2 C4 1.694(6)
Cl3 C8 1.700(6)
N3 C10 1.367(7)
N3 C8 1.389(7)
N3 C7 1.471(7)
C3 C4 1.334(9)
Cl4 C9 1.698(5)
N4 C10 1.364(7)
N4 C9 1.391(7)
N4 C011 1.458(7)
C5 C6 1.530(9)
Cl5 C25 1.745(10)
C6 C7 1.543(8)
Cl6 C25 1.704(11)
C8 C9 1.334(8)
C11 C15 1.514(9)
C11 C12 1.546(9)
C12 C13 1.529(9)
C13 C14 1.393(9)
C14 C18 1.511(9)
C15 C16 1.389(9)
C16 C17 1.520(9)
C17 C18 1.532(9)

loop_
_geom_torsion_atom_site_label_1
_geom_torsion_atom_site_label_2
_geom_torsion_atom_site_label_3
_geom_torsion_atom_site_label_4
_geom_torsion
C10 Rh1 C1 N1 -89.9(5)
C14 Rh1 C1 N1 -12.7(11)
C15 Rh1 C1 N1 107.9(5)
C13 Rh1 C1 N1 178.4(5)
C16 Rh1 C1 N1 71.9(5)
C10 Rh1 C1 N2 83.2(5)
C14 Rh1 C1 N2 160.4(7)
C15 Rh1 C1 N2 -78.9(5)
C13 Rh1 C1 N2 -8.5(9)
C16 Rh1 C1 N2 -114.9(5)
N2 C1 N1 C3 0.1(6)
Rh1 C1 N1 C3 174.2(4)
N2 C1 N1 C2 -178.1(5)
Rh1 C1 N1 C2 -4.0(8)
N1 C1 N2 C4 0.1(6)
Rh1 C1 N2 C4 -174.4(4)
N1 C1 N2 C5 175.9(5)
Rh1 C1 N2 C5 1.3(7)
C1 N1 C3 C4 -0.4(7)
C2 N1 C3 C4 177.9(5)
C1 N1 C3 Cl1 -180.0(4)
C2 N1 C3 Cl1 -1.7(8)
N1 C3 C4 N2 0.4(6)
Cl1 C3 C4 N2 180.0(5)
N1 C3 C4 Cl2 178.5(4)
Cl1 C3 C4 Cl2 -2.0(10)
C1 N2 C4 C3 -0.4(6)
C5 N2 C4 C3 -176.1(5)
C1 N2 C4 Cl2 -178.5(4)
C5 N2 C4 Cl2 5.7(8)
C1 N2 C5 C6 -88.2(7)
C4 N2 C5 C6 87.0(6)
N2 C5 C6 C7 82.9(6)
C10 N3 C7 C6 91.8(6)
C8 N3 C7 C6 -92.1(6)
C5 C6 C7 N3 -80.8(6)
C10 N3 C8 C9 1.4(6)
C7 N3 C8 C9 -175.2(5)
C10 N3 C8 Cl3 -178.7(4)
C7 N3 C8 Cl3 4.7(7)
N3 C8 C9 N4 -0.9(6)
Cl3 C8 C9 N4 179.1(4)
N3 C8 C9 Cl4 179.9(4)
Cl3 C8 C9 Cl4 0.0(9)
C10 N4 C9 C8 0.2(6)
C011 N4 C9 C8 -178.7(5)
C10 N4 C9 Cl4 179.5(4)
C011 N4 C9 Cl4 0.5(8)
C9 N4 C10 N3 0.6(6)
C011 N4 C10 N3 179.6(5)
C9 N4 C10 Rh1 -170.4(4)
C011 N4 C10 Rh1 8.6(8)
C8 N3 C10 N4 -1.2(6)
C7 N3 C10 N4 175.4(5)
C8 N3 C10 Rh1 170.2(4)
C7 N3 C10 Rh1 -13.3(7)
C1 Rh1 C10 N4 94.4(5)
C14 Rh1 C10 N4 -70.7(5)
C15 Rh1 C10 N4 168.7(5)
C13 Rh1 C10 N4 -107.5(5)
C16 Rh1 C10 N4 -1.6(10)
C1 Rh1 C10 N3 -74.9(5)
C14 Rh1 C10 N3 120.0(5)
C15 Rh1 C10 N3 -0.5(10)
C13 Rh1 C10 N3 83.2(5)
C16 Rh1 C10 N3 -170.8(6)
C15 C11 C12 C13 -35.9(8)
C11 C12 C13 C14 92.8(7)
C11 C12 C13 Rh1 12.0(7)
C10 Rh1 C13 C14 85.9(4)
C1 Rh1 C13 C14 175.1(5)
C15 Rh1 C13 C14 -112.7(4)
C16 Rh1 C13 C14 -76.7(4)
C10 Rh1 C13 C12 -153.9(5)
C1 Rh1 C13 C12 -64.7(8)
C14 Rh1 C13 C12 120.1(6)
C15 Rh1 C13 C12 7.5(5)
C16 Rh1 C13 C12 43.4(5)
C12 C13 C14 C18 -2.5(9)
Rh1 C13 C14 C18 100.6(6)
C12 C13 C14 Rh1 -103.1(5)
C10 Rh1 C14 C13 -97.2(4)
C1 Rh1 C14 C13 -173.2(7)
C15 Rh1 C14 C13 66.8(4)
C16 Rh1 C14 C13 99.9(4)
C10 Rh1 C14 C18 139.7(5)
C1 Rh1 C14 C18 63.8(10)
C15 Rh1 C14 C18 -56.3(5)
C13 Rh1 C14 C18 -123.1(6)
C16 Rh1 C14 C18 -23.2(4)
C12 C11 C15 C16 -39.9(9)
C12 C11 C15 Rh1 40.2(6)
C10 Rh1 C15 C16 -174.9(6)
C1 Rh1 C15 C16 -101.8(4)
C14 Rh1 C15 C16 65.0(4)
C13 Rh1 C15 C16 98.9(4)
C10 Rh1 C15 C11 61.0(8)
C1 Rh1 C15 C11 134.2(4)
C14 Rh1 C15 C11 -59.0(4)
C13 Rh1 C15 C11 -25.2(4)
C16 Rh1 C15 C11 -124.1(6)
C11 C15 C16 C17 -5.3(9)
Rh1 C15 C16 C17 -103.2(5)
C11 C15 C16 Rh1 97.9(6)
C10 Rh1 C16 C15 174.8(6)
C1 Rh1 C16 C15 81.2(4)
C14 Rh1 C16 C15 -114.2(4)
C13 Rh1 C16 C15 -78.0(4)
C10 Rh1 C16 C17 -64.8(9)
C1 Rh1 C16 C17 -158.4(5)
C14 Rh1 C16 C17 6.2(5)
C15 Rh1 C16 C17 120.4(6)
C13 Rh1 C16 C17 42.4(5)
C15 C16 C17 C18 93.3(8)
Rh1 C16 C17 C18 12.2(7)
C13 C14 C18 C17 -43.9(9)
Rh1 C14 C18 C17 37.4(7)
C16 C17 C18 C14 -33.6(9)
